data_7023189
loop_
_publ_author_name
'Zhang, Dao'
'Zhou, Sen'
'Li, Zhiming'
'Wang, Quanrui'
'Weng, Linhong'

_publ_section_title
;
 Direct synthesis of cis-dihalido-bis(NHC) complex of nickel(II) and
 catalytic application in olefin addition polymerization: effect of
 halogen co-ligands and density functional theory study.
;
_journal_issue 33
_journal_name_full 'Dalton transactions (Cambridge, England : 2003)'
_journal_page_first 12020
_journal_page_last 12030
_journal_paper_doi 10.1039/c3dt50957e
_journal_volume 42
_journal_year 2013
_chemical_formula_sum 'C30 H42 Ag2 Br Cl N6'
_chemical_formula_weight 817.79
_chemical_name_systematic
; 
 ? 
;
_space_group_crystal_system monoclinic
_space_group_IT_number 14
_space_group_name_Hall '-P 2ybc'
_space_group_name_H-M_alt 'P 1 21/c 1'
_symmetry_space_group_name_Hall '-P 2ybc'
_symmetry_space_group_name_H-M 'P 1 21/c 1'
_atom_sites_solution_hydrogens geom
_audit_creation_method SHELXL-2013
_cell_angle_alpha 90
_cell_angle_beta 108.620(5)
_cell_angle_gamma 90
_cell_formula_units_Z 2
_cell_length_a 12.868(5)
_cell_length_b 12.316(5)
_cell_length_c 11.078(5)
_cell_measurement_reflns_used 853
_cell_measurement_temperature 293(2)
_cell_measurement_theta_max 26.542
_cell_measurement_theta_min 3.706
_cell_volume 1663.8(12)
_computing_cell_refinement 'Bruker SMART'
_computing_data_collection 'Bruker SMART'
_computing_data_reduction 'Bruker SHELXTL'
_computing_molecular_graphics 'Bruker SHELXTL'
_computing_publication_material 'Bruker SHELXTL'
_computing_structure_refinement 'SHELXL-2013 (Sheldrick, 2013)'
_computing_structure_solution 'Bruker SHELXTL'
_diffrn_ambient_temperature 293(2)
_diffrn_measured_fraction_theta_full 0.998
_diffrn_measured_fraction_theta_max 0.998
_diffrn_measurement_device_type 'CCD area detector'
_diffrn_measurement_method 'phi and omega scans'
_diffrn_radiation_type MoK\a
_diffrn_radiation_wavelength 0.71073
_diffrn_reflns_av_R_equivalents 0.0379
_diffrn_reflns_av_unetI/netI 0.0363
_diffrn_reflns_Laue_measured_fraction_full 0.998
_diffrn_reflns_Laue_measured_fraction_max 0.998
_diffrn_reflns_limit_h_max 10
_diffrn_reflns_limit_h_min -15
_diffrn_reflns_limit_k_max 15
_diffrn_reflns_limit_k_min -15
_diffrn_reflns_limit_l_max 13
_diffrn_reflns_limit_l_min -8
_diffrn_reflns_number 7364
_diffrn_reflns_point_group_measured_fraction_full 0.998
_diffrn_reflns_point_group_measured_fraction_max 0.998
_diffrn_reflns_theta_full 25.242
_diffrn_reflns_theta_max 25.998
_diffrn_reflns_theta_min 1.670
_exptl_absorpt_coefficient_mu 2.487
_exptl_absorpt_correction_T_max 1.0000
_exptl_absorpt_correction_T_min 0.4193
_exptl_absorpt_correction_type multi-scan
_exptl_absorpt_process_details sadabs
_exptl_crystal_colour purple
_exptl_crystal_density_diffrn 1.632
_exptl_crystal_description sheet
_exptl_crystal_F_000 820
_exptl_crystal_size_max 0.450
_exptl_crystal_size_mid 0.400
_exptl_crystal_size_min 0.180
_refine_diff_density_max 1.201
_refine_diff_density_min -0.800
_refine_diff_density_rms 0.097
_refine_ls_extinction_coef 0.0021(7)
_refine_ls_extinction_expression Fc^*^=kFc[1+0.001xFc^2^\l^3^/sin(2\q)]^-1/4^
_refine_ls_extinction_method SHELXL
_refine_ls_goodness_of_fit_ref 1.059
_refine_ls_hydrogen_treatment constr
_refine_ls_matrix_type full
_refine_ls_number_parameters 186
_refine_ls_number_reflns 3258
_refine_ls_number_restraints 0
_refine_ls_restrained_S_all 1.059
_refine_ls_R_factor_all 0.0629
_refine_ls_R_factor_gt 0.0457
_refine_ls_shift/su_max 0.001
_refine_ls_shift/su_mean 0.000
_refine_ls_structure_factor_coef Fsqd
_refine_ls_weighting_details
; 
 w=1/[\s^2^(Fo^2^)+(0.0873P)^2^] 
 where P=(Fo^2^+2Fc^2^)/3 
;
_refine_ls_weighting_scheme calc
_refine_ls_wR_factor_gt 0.1361
_refine_ls_wR_factor_ref 0.1455
_reflns_Friedel_coverage 0.000
_reflns_number_gt 2298
_reflns_number_total 3258
_reflns_threshold_expression 'I > 2\s(I)'
_cod_data_source_file c3dt50957e.txt
_cod_data_source_block a20712a
_cod_database_code 7023189
_shelx_space_group_comment
; 
The symmetry employed for this shelxl refinement is uniquely defined 
by the following loop, which should always be used as a source of 
symmetry information in preference to the above space-group names. 
They are only intended as comments. 
;
_shelx_estimated_absorpt_t_min 0.401
_shelx_estimated_absorpt_t_max 0.663
_shelxl_version_number 2013-2

loop_
_space_group_symop_operation_xyz
'x, y, z'
'-x, y+1/2, -z+1/2'
'-x, -y, -z'
'x, -y-1/2, z-1/2'

loop_
_atom_site_label
_atom_site_type_symbol
_atom_site_fract_x
_atom_site_fract_y
_atom_site_fract_z
_atom_site_U_iso_or_equiv
_atom_site_adp_type
_atom_site_occupancy
_atom_site_site_symmetry_order
_atom_site_calc_flag
_atom_site_refinement_flags_posn
_atom_site_refinement_flags_adp
_atom_site_refinement_flags_occupancy
Ag1 Ag 0.95520(3) 1.01606(3) 0.15115(4) 0.0685(2) Uani 1 1 d . . .
Br1 Br 1.12993(7) 1.05445(10) 0.12195(9) 0.0923(4) Uani 0.5 1 d . . P
Cl1 Cl 1.12993(7) 1.05445(10) 0.12195(9) 0.0923(4) Uani 0.5 1 d . . P
N1 N 0.8199(3) 1.0517(3) 0.3415(3) 0.0537(9) Uani 1 1 d . . .
N2 N 0.7824(3) 0.9004(3) 0.2401(3) 0.0501(9) Uani 1 1 d . . .
N3 N 0.6353(3) 0.9476(4) -0.0410(4) 0.0650(11) Uani 1 1 d . . .
H3A H 0.6977 0.9690 0.0093 0.078 Uiso 1 1 calc R U .
C1 C 0.8413(3) 0.9925(4) 0.2502(4) 0.0504(11) Uani 1 1 d . . .
C2 C 0.7497(4) 0.9943(5) 0.3902(5) 0.0692(15) Uani 1 1 d . . .
H2 H 0.7241 1.0166 0.4558 0.083 Uiso 1 1 calc R U .
C3 C 0.7260(4) 0.9021(5) 0.3264(5) 0.0668(14) Uani 1 1 d . . .
H3 H 0.6795 0.8481 0.3379 0.080 Uiso 1 1 calc R U .
C4 C 0.7795(4) 0.8112(4) 0.1538(5) 0.0577(11) Uani 1 1 d . . .
H4A H 0.8158 0.7488 0.2026 0.069 Uiso 1 1 calc R U .
H4B H 0.8197 0.8316 0.0966 0.069 Uiso 1 1 calc R U .
C5 C 0.6635(3) 0.7798(4) 0.0758(4) 0.0539(11) Uani 1 1 d . . .
C6 C 0.6247(4) 0.6812(5) 0.1006(5) 0.0714(14) Uani 1 1 d . . .
H6 H 0.6687 0.6365 0.1641 0.086 Uiso 1 1 calc R U .
C7 C 0.5181(5) 0.6482(6) 0.0294(7) 0.094(2) Uani 1 1 d . . .
H7 H 0.4904 0.5822 0.0462 0.112 Uiso 1 1 calc R U .
C8 C 0.4561(5) 0.7147(6) -0.0646(6) 0.0902(19) Uani 1 1 d . . .
H8 H 0.3860 0.6927 -0.1129 0.108 Uiso 1 1 calc R U .
C9 C 0.4935(4) 0.8104(5) -0.0890(5) 0.0710(14) Uani 1 1 d . . .
H9 H 0.4488 0.8534 -0.1539 0.085 Uiso 1 1 calc R U .
C10 C 0.5984(4) 0.8479(4) -0.0194(4) 0.0535(11) Uani 1 1 d . . .
C11 C 0.5766(5) 1.0193(5) -0.1427(5) 0.0792(16) Uani 1 1 d . . .
H11A H 0.5606 0.9821 -0.2228 0.119 Uiso 1 1 calc R U .
H11B H 0.6207 1.0821 -0.1431 0.119 Uiso 1 1 calc R U .
H11C H 0.5093 1.0415 -0.1301 0.119 Uiso 1 1 calc R U .
C12 C 0.8660(4) 1.1607(4) 0.3894(5) 0.0614(12) Uani 1 1 d . . .
C13 C 0.8800(10) 1.2259(6) 0.2850(9) 0.175(5) Uani 1 1 d . . .
H13A H 0.8969 1.2994 0.3131 0.263 Uiso 1 1 calc R U .
H13B H 0.8134 1.2244 0.2141 0.263 Uiso 1 1 calc R U .
H13C H 0.9388 1.1964 0.2594 0.263 Uiso 1 1 calc R U .
C14 C 0.9671(8) 1.1472(7) 0.4881(12) 0.242(9) Uani 1 1 d . . .
H14A H 1.0190 1.1129 0.4545 0.362 Uiso 1 1 calc R U .
H14B H 0.9561 1.1026 0.5541 0.362 Uiso 1 1 calc R U .
H14C H 0.9947 1.2169 0.5226 0.362 Uiso 1 1 calc R U .
C15 C 0.7857(8) 1.2245(8) 0.4350(11) 0.150(4) Uani 1 1 d . . .
H15A H 0.7878 1.1987 0.5175 0.225 Uiso 1 1 calc R U .
H15B H 0.7131 1.2152 0.3761 0.225 Uiso 1 1 calc R U .
H15C H 0.8050 1.3000 0.4404 0.225 Uiso 1 1 calc R U .

loop_
_atom_site_aniso_label
_atom_site_aniso_U_11
_atom_site_aniso_U_22
_atom_site_aniso_U_33
_atom_site_aniso_U_23
_atom_site_aniso_U_13
_atom_site_aniso_U_12
Ag1 0.0685(3) 0.0685(3) 0.0869(4) 0.0096(2) 0.0508(2) 0.00199(18)
Br1 0.0719(5) 0.1261(8) 0.0931(7) -0.0327(6) 0.0462(5) -0.0328(5)
Cl1 0.0719(5) 0.1261(8) 0.0931(7) -0.0327(6) 0.0462(5) -0.0328(5)
N1 0.051(2) 0.071(2) 0.041(2) 0.0010(18) 0.0182(17) -0.0062(18)
N2 0.0457(19) 0.063(2) 0.0436(19) 0.0030(17) 0.0172(16) -0.0044(16)
N3 0.054(2) 0.065(2) 0.067(3) 0.012(2) 0.008(2) 0.003(2)
C1 0.042(2) 0.067(3) 0.042(2) 0.008(2) 0.0135(19) 0.0020(19)
C2 0.065(3) 0.098(4) 0.056(3) -0.012(3) 0.036(3) -0.015(3)
C3 0.060(3) 0.087(4) 0.061(3) 0.003(3) 0.031(2) -0.016(3)
C4 0.053(2) 0.062(3) 0.059(3) 0.006(2) 0.019(2) 0.004(2)
C5 0.055(2) 0.057(3) 0.055(3) -0.006(2) 0.025(2) -0.005(2)
C6 0.080(3) 0.066(3) 0.070(3) -0.004(3) 0.027(3) -0.013(3)
C7 0.104(5) 0.088(4) 0.095(5) -0.022(4) 0.041(4) -0.047(4)
C8 0.078(4) 0.114(5) 0.075(4) -0.020(4) 0.019(3) -0.036(4)
C9 0.060(3) 0.094(4) 0.057(3) -0.009(3) 0.017(2) -0.005(3)
C10 0.049(2) 0.064(3) 0.050(3) -0.009(2) 0.020(2) 0.000(2)
C11 0.085(4) 0.080(4) 0.069(4) 0.010(3) 0.020(3) 0.017(3)
C12 0.060(3) 0.072(3) 0.053(3) -0.006(2) 0.018(2) -0.005(2)
C13 0.352(15) 0.071(5) 0.140(8) -0.021(5) 0.132(10) -0.037(7)
C14 0.163(8) 0.072(5) 0.331(16) -0.026(7) -0.144(10) -0.004(5)
C15 0.156(7) 0.105(6) 0.216(11) -0.053(7) 0.098(8) -0.020(6)

loop_
_atom_type_symbol
_atom_type_description
_atom_type_scat_dispersion_real
_atom_type_scat_dispersion_imag
_atom_type_scat_source
C C 0.0033 0.0016 'International Tables Vol C Tables 4.2.6.8 and 6.1.1.4'
H H 0.0000 0.0000 'International Tables Vol C Tables 4.2.6.8 and 6.1.1.4'
N N 0.0061 0.0033 'International Tables Vol C Tables 4.2.6.8 and 6.1.1.4'
Cl Cl 0.1484 0.1585 'International Tables Vol C Tables 4.2.6.8 and 6.1.1.4'
Ag Ag -0.8971 1.1015 'International Tables Vol C Tables 4.2.6.8 and 6.1.1.4'
Br Br -0.2901 2.4595 'International Tables Vol C Tables 4.2.6.8 and 6.1.1.4'

loop_
_geom_angle_atom_site_label_1
_geom_angle_atom_site_label_2
_geom_angle_atom_site_label_3
_geom_angle
_geom_angle_site_symmetry_3
C1 Ag1 Br1 157.69(12) .
C1 Ag1 Br1 113.19(12) 3_775
Br1 Ag1 Br1 88.70(3) 3_775
Ag1 Br1 Ag1 91.29(3) 3_775
C1 N1 C2 109.4(4) .
C1 N1 C12 126.9(4) .
C2 N1 C12 123.7(4) .
C1 N2 C3 109.7(4) .
C1 N2 C4 126.0(4) .
C3 N2 C4 124.2(4) .
C10 N3 C11 124.3(5) .
C10 N3 H3A 117.8 .
C11 N3 H3A 117.8 .
N1 C1 N2 105.9(4) .
N1 C1 Ag1 131.2(3) .
N2 C1 Ag1 122.5(3) .
C3 C2 N1 107.4(4) .
C3 C2 H2 126.3 .
N1 C2 H2 126.3 .
C2 C3 N2 107.6(4) .
C2 C3 H3 126.2 .
N2 C3 H3 126.2 .
N2 C4 C5 112.5(4) .
N2 C4 H4A 109.1 .
C5 C4 H4A 109.1 .
N2 C4 H4B 109.1 .
C5 C4 H4B 109.1 .
H4A C4 H4B 107.8 .
C6 C5 C10 120.9(4) .
C6 C5 C4 117.7(4) .
C10 C5 C4 121.4(4) .
C5 C6 C7 119.6(6) .
C5 C6 H6 120.2 .
C7 C6 H6 120.2 .
C8 C7 C6 118.9(6) .
C8 C7 H7 120.6 .
C6 C7 H7 120.6 .
C9 C8 C7 121.6(6) .
C9 C8 H8 119.2 .
C7 C8 H8 119.2 .
C8 C9 C10 121.8(6) .
C8 C9 H9 119.1 .
C10 C9 H9 119.1 .
N3 C10 C5 120.9(4) .
N3 C10 C9 121.8(5) .
C5 C10 C9 117.2(5) .
N3 C11 H11A 109.5 .
N3 C11 H11B 109.5 .
H11A C11 H11B 109.5 .
N3 C11 H11C 109.5 .
H11A C11 H11C 109.5 .
H11B C11 H11C 109.5 .
C14 C12 C13 111.1(8) .
C14 C12 N1 109.3(5) .
C13 C12 N1 110.3(5) .
C14 C12 C15 111.2(8) .
C13 C12 C15 104.5(7) .
N1 C12 C15 110.4(5) .
C12 C13 H13A 109.5 .
C12 C13 H13B 109.5 .
H13A C13 H13B 109.5 .
C12 C13 H13C 109.5 .
H13A C13 H13C 109.5 .
H13B C13 H13C 109.5 .
C12 C14 H14A 109.5 .
C12 C14 H14B 109.5 .
H14A C14 H14B 109.5 .
C12 C14 H14C 109.5 .
H14A C14 H14C 109.5 .
H14B C14 H14C 109.5 .
C12 C15 H15A 109.5 .
C12 C15 H15B 109.5 .
H15A C15 H15B 109.5 .
C12 C15 H15C 109.5 .
H15A C15 H15C 109.5 .
H15B C15 H15C 109.5 .

loop_
_geom_bond_atom_site_label_1
_geom_bond_atom_site_label_2
_geom_bond_distance
_geom_bond_site_symmetry_2
Ag1 C1 2.112(4) .
Ag1 Br1 2.4184(12) .
Ag1 Br1 2.9984(15) 3_775
Br1 Ag1 2.9984(15) 3_775
N1 C1 1.346(6) .
N1 C2 1.385(6) .
N1 C12 1.495(6) .
N2 C1 1.349(6) .
N2 C3 1.373(6) .
N2 C4 1.449(6) .
N3 C10 1.365(6) .
N3 C11 1.441(7) .
N3 H3A 0.8600 .
C2 C3 1.321(7) .
C2 H2 0.9300 .
C3 H3 0.9300 .
C4 C5 1.517(6) .
C4 H4A 0.9700 .
C4 H4B 0.9700 .
C5 C6 1.374(7) .
C5 C10 1.396(6) .
C6 C7 1.406(8) .
C6 H6 0.9300 .
C7 C8 1.364(10) .
C7 H7 0.9300 .
C8 C9 1.332(9) .
C8 H8 0.9300 .
C9 C10 1.402(7) .
C9 H9 0.9300 .
C11 H11A 0.9600 .
C11 H11B 0.9600 .
C11 H11C 0.9600 .
C12 C14 1.417(9) .
C12 C13 1.465(9) .
C12 C15 1.508(9) .
C13 H13A 0.9600 .
C13 H13B 0.9600 .
C13 H13C 0.9600 .
C14 H14A 0.9600 .
C14 H14B 0.9600 .
C14 H14C 0.9600 .
C15 H15A 0.9600 .
C15 H15B 0.9600 .
C15 H15C 0.9600 .
